data_7719646
loop_
_publ_author_name
'Seifert, Fabian'
'Piesik, Dirk F.-J.'
'Portwich, Flavio L.'
'Kowalke, Janine'
'Seifert, Andreas'
'Matsidik, Rukiya'
'G&#xf6;rls, Helmar'
'Sommer, Michael'
'Harder, Sjoerd'
'Kretschmer, Robert'

_publ_section_title
;
 Mono- and dinuclear &#x3b2;-oxo-&#x3b4;-diiminate (BODDI) based catalysts
 for the ring-opening polymerization of L-lactide.
;
_journal_issue 42
_journal_name_full 'Dalton transactions (Cambridge, England : 2003)'
_journal_page_first 15780
_journal_page_last 15794
_journal_paper_doi 10.1039/d5dt01934f
_journal_volume 54
_journal_year 2025
_chemical_formula_moiety 'C49 H64 Ca2 N2 O2'
_chemical_formula_sum 'C49 H64 Ca2 N2 O2'
_chemical_formula_weight 793.18
_space_group_crystal_system orthorhombic
_space_group_IT_number 61
_space_group_name_Hall '-P 2ac 2ab'
_space_group_name_H-M_alt 'P b c a'
_atom_sites_solution_hydrogens mixed
_atom_sites_solution_primary direct
_atom_sites_solution_secondary difmap
_audit_creation_method SHELXL-2018/3
_audit_update_record
;
2023-03-09 deposited with the CCDC.	2025-10-01 downloaded from the CCDC.
;
_cell_angle_alpha 90
_cell_angle_beta 90
_cell_angle_gamma 90
_cell_formula_units_Z 8
_cell_length_a 18.7319(3)
_cell_length_b 20.1389(2)
_cell_length_c 23.8224(4)
_cell_measurement_reflns_used 89681
_cell_measurement_temperature 133(2)
_cell_measurement_theta_max 27.485
_cell_measurement_theta_min 1.713
_cell_volume 8986.8(2)
_computing_cell_refinement DENZO
_computing_data_collection COLLECT
_computing_data_reduction DENZO
_computing_molecular_graphics SHELXTL/PC
_computing_publication_material 'SHELXL-2018/3 (Sheldrick, 2018)'
_computing_structure_refinement 'SHELXL-2018/3 (Sheldrick, 2018)'
_computing_structure_solution 'SHELXS-97 (Sheldrick, 2008)'
_diffrn_ambient_temperature 133(2)
_diffrn_measured_fraction_theta_full 0.999
_diffrn_measured_fraction_theta_max 0.998
_diffrn_measurement_device_type KappaCCD
_diffrn_measurement_method 'phi + omega - scans'
_diffrn_radiation_type MoK\a
_diffrn_radiation_wavelength 0.71073
_diffrn_reflns_av_R_equivalents 0.1082
_diffrn_reflns_av_unetI/netI 0.0627
_diffrn_reflns_Laue_measured_fraction_full 0.999
_diffrn_reflns_Laue_measured_fraction_max 0.998
_diffrn_reflns_limit_h_max 24
_diffrn_reflns_limit_h_min -24
_diffrn_reflns_limit_k_max 26
_diffrn_reflns_limit_k_min -26
_diffrn_reflns_limit_l_max 30
_diffrn_reflns_limit_l_min -30
_diffrn_reflns_number 89681
_diffrn_reflns_point_group_measured_fraction_full 0.999
_diffrn_reflns_point_group_measured_fraction_max 0.998
_diffrn_reflns_theta_full 25.242
_diffrn_reflns_theta_max 27.485
_diffrn_reflns_theta_min 1.713
_exptl_absorpt_coefficient_mu 0.293
_exptl_absorpt_correction_T_max 0.7456
_exptl_absorpt_correction_T_min 0.6308
_exptl_absorpt_correction_type multi-scan
_exptl_absorpt_process_details
; 
 SADABS 2016/2: Krause, L., Herbst-Irmer, R., Sheldrick G.M. & Stalke D., 
 J. Appl. Cryst. 48 (2015) 3-10 
;
_exptl_crystal_colour colourless
_exptl_crystal_density_diffrn 1.172
_exptl_crystal_density_method 'not measured'
_exptl_crystal_description prism
_exptl_crystal_F_000 3424
_exptl_crystal_size_max 0.102
_exptl_crystal_size_mid 0.092
_exptl_crystal_size_min 0.088
_refine_diff_density_max 0.342
_refine_diff_density_min -0.386
_refine_diff_density_rms 0.075
_refine_ls_extinction_method none
_refine_ls_goodness_of_fit_ref 1.148
_refine_ls_hydrogen_treatment mixed
_refine_ls_matrix_type full
_refine_ls_number_parameters 532
_refine_ls_number_reflns 10298
_refine_ls_number_restraints 0
_refine_ls_restrained_S_all 1.148
_refine_ls_R_factor_all 0.1044
_refine_ls_R_factor_gt 0.0660
_refine_ls_shift/su_max 0.001
_refine_ls_shift/su_mean 0.000
_refine_ls_structure_factor_coef Fsqd
_refine_ls_weighting_details 'w=1/[\s^2^(Fo^2^)+16.4732P] where P=(Fo^2^+2Fc^2^)/3'
_refine_ls_weighting_scheme calc
_refine_ls_wR_factor_gt 0.1149
_refine_ls_wR_factor_ref 0.1325
_reflns_Friedel_coverage 0.000
_reflns_number_gt 7527
_reflns_number_total 10298
_reflns_threshold_expression 'I > 2\s(I)'
_cod_data_source_file d5dt01934f2.cif
_cod_data_source_block FO7420_(BODDI)(CaBn)2
_cod_depositor_comments 'Adding full bibliography for 7719641--7719649.cif.'
_cod_database_code 7719646
_shelx_shelxl_version_number 2018/3
_shelx_space_group_comment
; 
The symmetry employed for this shelxl refinement is uniquely defined 
by the following loop, which should always be used as a source of 
symmetry information in preference to the above space-group names. 
They are only intended as comments. 
;
_shelx_estimated_absorpt_t_min 0.971
_shelx_estimated_absorpt_t_max 0.975

loop_
_space_group_symop_operation_xyz
'x, y, z'
'-x+1/2, -y, z+1/2'
'-x, y+1/2, -z+1/2'
'x+1/2, -y+1/2, -z'
'-x, -y, -z'
'x-1/2, y, -z-1/2'
'x, -y-1/2, z-1/2'
'-x-1/2, y-1/2, z'

loop_
_atom_site_label
_atom_site_type_symbol
_atom_site_fract_x
_atom_site_fract_y
_atom_site_fract_z
_atom_site_U_iso_or_equiv
_atom_site_adp_type
_atom_site_occupancy
_atom_site_site_symmetry_order
_atom_site_calc_flag
_atom_site_refinement_flags_posn
_atom_site_refinement_flags_adp
_atom_site_refinement_flags_occupancy
_atom_site_disorder_assembly
_atom_site_disorder_group
Ca1 Ca 0.75478(3) 0.30134(2) 0.58687(2) 0.01980(12) Uani 1 1 d . . . . .
Ca2 Ca 0.66411(3) 0.34945(2) 0.70268(2) 0.01767(12) Uani 1 1 d . . . . .
O1 O 0.72954(9) 0.39638(8) 0.63360(8) 0.0192(4) Uani 1 1 d . . . . .
O2 O 0.75062(12) 0.20366(9) 0.53015(9) 0.0308(5) Uani 1 1 d . . . . .
N1 N 0.82587(12) 0.37749(10) 0.53750(10) 0.0196(5) Uani 1 1 d . . . . .
N2 N 0.62410(11) 0.45848(10) 0.70839(9) 0.0179(4) Uani 1 1 d . . . . .
C1 C 0.84866(14) 0.35314(12) 0.48391(12) 0.0206(6) Uani 1 1 d . . . . .
C2 C 0.90918(15) 0.31103(13) 0.47880(13) 0.0234(6) Uani 1 1 d . . . . .
C3 C 0.92347(16) 0.28184(14) 0.42696(13) 0.0292(7) Uani 1 1 d . . . . .
H3 H 0.964004 0.253822 0.423266 0.035 Uiso 1 1 calc R U . . .
C4 C 0.88018(17) 0.29254(14) 0.38062(13) 0.0294(7) Uani 1 1 d . . . . .
H4 H 0.890284 0.271297 0.345914 0.035 Uiso 1 1 calc R U . . .
C5 C 0.82211(16) 0.33451(13) 0.38556(12) 0.0262(6) Uani 1 1 d . . . . .
H5 H 0.792623 0.342266 0.353790 0.031 Uiso 1 1 calc R U . . .
C6 C 0.80595(15) 0.36573(12) 0.43632(13) 0.0233(6) Uani 1 1 d . . . . .
C7 C 0.95779(16) 0.29690(14) 0.52833(13) 0.0297(7) Uani 1 1 d . . . . .
H7 H 0.942392 0.325836 0.560221 0.036 Uiso 1 1 calc R U . . .
C8 C 0.95165(19) 0.22412(16) 0.54747(16) 0.0415(8) Uani 1 1 d . . . . .
H8A H 0.901678 0.213883 0.556040 0.062 Uiso 1 1 calc R U . . .
H8B H 0.980844 0.217335 0.581126 0.062 Uiso 1 1 calc R U . . .
H8C H 0.968521 0.194797 0.517440 0.062 Uiso 1 1 calc R U . . .
C9 C 1.03608(17) 0.31322(18) 0.51495(16) 0.0433(9) Uani 1 1 d . . . . .
H9A H 1.052730 0.284742 0.484272 0.065 Uiso 1 1 calc R U . . .
H9B H 1.065453 0.305459 0.548350 0.065 Uiso 1 1 calc R U . . .
H9C H 1.039984 0.359886 0.503687 0.065 Uiso 1 1 calc R U . . .
C10 C 0.74178(16) 0.41203(14) 0.43997(13) 0.0303(7) Uani 1 1 d . . . . .
H10 H 0.746043 0.437431 0.475886 0.036 Uiso 1 1 calc R U . . .
C11 C 0.67145(19) 0.37309(19) 0.4423(2) 0.0550(11) Uani 1 1 d . . . . .
H11A H 0.664713 0.348907 0.407005 0.082 Uiso 1 1 calc R U . . .
H11B H 0.631657 0.403995 0.447852 0.082 Uiso 1 1 calc R U . . .
H11C H 0.673039 0.341484 0.473568 0.082 Uiso 1 1 calc R U . . .
C12 C 0.7408(2) 0.46229(16) 0.39233(16) 0.0430(9) Uani 1 1 d . . . . .
H12A H 0.732816 0.439205 0.356655 0.065 Uiso 1 1 calc R U . . .
H12B H 0.786601 0.485700 0.390996 0.065 Uiso 1 1 calc R U . . .
H12C H 0.702230 0.494345 0.398626 0.065 Uiso 1 1 calc R U . . .
C13 C 0.84733(14) 0.43716(12) 0.55536(11) 0.0192(5) Uani 1 1 d . . . . .
C14 C 0.82085(14) 0.47020(12) 0.60293(11) 0.0185(5) Uani 1 1 d . . . . .
H14 H 0.845915 0.509458 0.612953 0.022 Uiso 1 1 calc R U . . .
C15 C 0.76236(13) 0.45402(12) 0.63841(11) 0.0175(5) Uani 1 1 d . . . . .
C16 C 0.73774(14) 0.50302(12) 0.67699(11) 0.0184(5) Uani 1 1 d . . . . .
H16 H 0.770976 0.537125 0.685718 0.022 Uiso 1 1 calc R U . . .
C17 C 0.67136(14) 0.50797(11) 0.70387(11) 0.0187(5) Uani 1 1 d . . . . .
C18 C 0.65279(16) 0.57579(13) 0.72838(13) 0.0267(6) Uani 1 1 d . . . . .
H18A H 0.687895 0.608623 0.715740 0.040 Uiso 1 1 calc R U . . .
H18B H 0.653430 0.573285 0.769461 0.040 Uiso 1 1 calc R U . . .
H18C H 0.605099 0.589028 0.715688 0.040 Uiso 1 1 calc R U . . .
C19 C 0.90311(15) 0.47450(13) 0.52131(13) 0.0260(6) Uani 1 1 d . . . . .
H19A H 0.883440 0.485605 0.484365 0.039 Uiso 1 1 calc R U . . .
H19B H 0.945505 0.446526 0.516610 0.039 Uiso 1 1 calc R U . . .
H19C H 0.916324 0.515405 0.541018 0.039 Uiso 1 1 calc R U . . .
C20 C 0.54970(14) 0.47301(12) 0.71626(12) 0.0188(5) Uani 1 1 d . . . . .
C21 C 0.50773(15) 0.47963(14) 0.66752(13) 0.0254(6) Uani 1 1 d . . . . .
C22 C 0.43436(16) 0.48879(15) 0.67300(15) 0.0337(7) Uani 1 1 d . . . . .
H22 H 0.405926 0.494138 0.640286 0.040 Uiso 1 1 calc R U . . .
C23 C 0.40217(16) 0.49025(14) 0.72529(14) 0.0316(7) Uani 1 1 d . . . . .
H23 H 0.352076 0.496636 0.728417 0.038 Uiso 1 1 calc R U . . .
C24 C 0.44318(16) 0.48239(13) 0.77265(14) 0.0277(6) Uani 1 1 d . . . . .
H24 H 0.420663 0.482250 0.808382 0.033 Uiso 1 1 calc R U . . .
C25 C 0.51733(15) 0.47457(12) 0.76952(12) 0.0217(6) Uani 1 1 d . . . . .
C26 C 0.54154(18) 0.47718(17) 0.60941(14) 0.0378(8) Uani 1 1 d . . . . .
H26 H 0.588648 0.454227 0.613066 0.045 Uiso 1 1 calc R U . . .
C27 C 0.4971(2) 0.43833(18) 0.56704(15) 0.0471(9) Uani 1 1 d . . . . .
H27A H 0.452270 0.461981 0.559898 0.071 Uiso 1 1 calc R U . . .
H27B H 0.486586 0.394116 0.582106 0.071 Uiso 1 1 calc R U . . .
H27C H 0.523813 0.433922 0.531871 0.071 Uiso 1 1 calc R U . . .
C28 C 0.5558(2) 0.5475(2) 0.58808(16) 0.0580(11) Uani 1 1 d . . . . .
H28A H 0.576154 0.545367 0.550211 0.087 Uiso 1 1 calc R U . . .
H28B H 0.589587 0.569759 0.613267 0.087 Uiso 1 1 calc R U . . .
H28C H 0.510964 0.572486 0.587085 0.087 Uiso 1 1 calc R U . . .
C29 C 0.55953(17) 0.46992(15) 0.82339(13) 0.0292(7) Uani 1 1 d . . . . .
H29 H 0.611350 0.467226 0.813557 0.035 Uiso 1 1 calc R U . . .
C30 C 0.54801(19) 0.53207(17) 0.85963(14) 0.0394(8) Uani 1 1 d . . . . .
H30A H 0.560016 0.571747 0.837763 0.059 Uiso 1 1 calc R U . . .
H30B H 0.578718 0.529780 0.892880 0.059 Uiso 1 1 calc R U . . .
H30C H 0.497927 0.534357 0.871382 0.059 Uiso 1 1 calc R U . . .
C31 C 0.5396(2) 0.40737(17) 0.85675(16) 0.0451(9) Uani 1 1 d . . . . .
H31A H 0.488884 0.408924 0.866618 0.068 Uiso 1 1 calc R U . . .
H31B H 0.568349 0.405335 0.891100 0.068 Uiso 1 1 calc R U . . .
H31C H 0.549010 0.367913 0.833821 0.068 Uiso 1 1 calc R U . . .
C32 C 0.80401(15) 0.33705(14) 0.74571(13) 0.0281(6) Uani 1 1 d . . . . .
H32 H 0.840391 0.365831 0.732297 0.034 Uiso 1 1 calc R U . . .
C33 C 0.76354(16) 0.35676(16) 0.79133(13) 0.0324(7) Uani 1 1 d . . . . .
H33 H 0.773427 0.398150 0.808803 0.039 Uiso 1 1 calc R U . . .
C34 C 0.70834(17) 0.31705(16) 0.81232(14) 0.0342(7) Uani 1 1 d . . . . .
H34 H 0.679923 0.331430 0.843026 0.041 Uiso 1 1 calc R U . . .
C35 C 0.69631(17) 0.25576(15) 0.78681(14) 0.0338(7) Uani 1 1 d . . . . .
H35 H 0.659859 0.227520 0.800902 0.041 Uiso 1 1 calc R U . . .
C36 C 0.73662(16) 0.23543(14) 0.74130(14) 0.0317(7) Uani 1 1 d . . . . .
H36 H 0.726501 0.193540 0.724784 0.038 Uiso 1 1 calc R U . . .
C37 C 0.79301(15) 0.27486(13) 0.71801(13) 0.0260(6) Uani 1 1 d . . . . .
C38 C 0.83008(17) 0.25674(15) 0.66827(14) 0.0300(7) Uani 1 1 d . . . . .
C39 C 0.53042(14) 0.29533(13) 0.69306(13) 0.0252(6) Uani 1 1 d . . . . .
H39 H 0.526752 0.339697 0.679819 0.030 Uiso 1 1 calc R U . . .
C40 C 0.49132(16) 0.27681(15) 0.74004(15) 0.0326(7) Uani 1 1 d . . . . .
H40 H 0.461783 0.308535 0.758249 0.039 Uiso 1 1 calc R U . . .
C41 C 0.49489(17) 0.21265(15) 0.76062(15) 0.0361(8) Uani 1 1 d . . . . .
H41 H 0.468782 0.200189 0.793140 0.043 Uiso 1 1 calc R U . . .
C42 C 0.53767(17) 0.16668(14) 0.73259(15) 0.0354(8) Uani 1 1 d . . . . .
H42 H 0.540037 0.122229 0.745805 0.043 Uiso 1 1 calc R U . . .
C43 C 0.57676(16) 0.18504(13) 0.68568(14) 0.0304(7) Uani 1 1 d . . . . .
H43 H 0.605282 0.152581 0.667390 0.037 Uiso 1 1 calc R U . . .
C44 C 0.57561(14) 0.25040(13) 0.66416(13) 0.0238(6) Uani 1 1 d . . . . .
C45 C 0.62250(16) 0.27251(15) 0.61909(14) 0.0283(7) Uani 1 1 d . . . . .
C46 C 0.7544(2) 0.19763(14) 0.46957(13) 0.0359(7) Uani 1 1 d . . . . .
H46A H 0.781889 0.234614 0.452776 0.043 Uiso 0.628(15) 1 calc R U P A 1
H46B H 0.706183 0.196303 0.452585 0.043 Uiso 0.628(15) 1 calc R U P A 1
H46C H 0.801207 0.213606 0.455798 0.043 Uiso 0.372(15) 1 calc R U P A 2
H46D H 0.716374 0.224490 0.451752 0.043 Uiso 0.372(15) 1 calc R U P A 2
C47 C 0.7940(5) 0.1300(3) 0.4623(3) 0.041(2) Uani 0.628(15) 1 d . . P A 1
H47A H 0.783290 0.109722 0.425381 0.049 Uiso 0.628(15) 1 calc R U P A 1
H47B H 0.846281 0.135489 0.466122 0.049 Uiso 0.628(15) 1 calc R U P A 1
C47A C 0.7448(10) 0.1253(4) 0.4554(4) 0.042(4) Uani 0.372(15) 1 d . . P A 2
H47C H 0.694594 0.115675 0.445170 0.051 Uiso 0.372(15) 1 calc R U P A 2
H47D H 0.776184 0.112135 0.423861 0.051 Uiso 0.372(15) 1 calc R U P A 2
C48 C 0.7651(3) 0.09061(16) 0.50768(16) 0.0529(11) Uani 1 1 d . . . . .
H48A H 0.800890 0.057875 0.520739 0.063 Uiso 0.628(15) 1 calc R U P A 1
H48B H 0.722078 0.066351 0.495012 0.063 Uiso 0.628(15) 1 calc R U P A 1
H48C H 0.816869 0.080591 0.507910 0.063 Uiso 0.372(15) 1 calc R U P A 2
H48D H 0.738283 0.048521 0.511610 0.063 Uiso 0.372(15) 1 calc R U P A 2
C49 C 0.7465(2) 0.13758(14) 0.55402(15) 0.0460(9) Uani 1 1 d . . . . .
H49A H 0.697730 0.128593 0.568120 0.055 Uiso 1 1 calc R U . . .
H49B H 0.780564 0.132942 0.585556 0.055 Uiso 1 1 calc R U . . .
H38A H 0.8310(17) 0.2097(16) 0.6601(14) 0.033(9) Uiso 1 1 d . . . . .
H38B H 0.876(2) 0.2793(16) 0.6609(15) 0.046(10) Uiso 1 1 d . . . . .
H45A H 0.6374(18) 0.2363(16) 0.5938(15) 0.042(10) Uiso 1 1 d . . . . .
H45B H 0.6018(19) 0.3061(17) 0.5955(16) 0.046(10) Uiso 1 1 d . . . . .

loop_
_atom_site_aniso_label
_atom_site_aniso_U_11
_atom_site_aniso_U_22
_atom_site_aniso_U_33
_atom_site_aniso_U_23
_atom_site_aniso_U_13
_atom_site_aniso_U_12
Ca1 0.0223(3) 0.0184(2) 0.0187(3) -0.0021(2) 0.0025(2) -0.0012(2)
Ca2 0.0190(2) 0.0182(2) 0.0158(3) 0.00094(19) 0.0000(2) -0.00036(19)
O1 0.0215(10) 0.0172(8) 0.0189(10) -0.0007(7) 0.0028(8) -0.0020(7)
O2 0.0456(13) 0.0213(9) 0.0256(11) -0.0034(8) 0.0069(11) -0.0056(9)
N1 0.0203(11) 0.0225(10) 0.0159(12) -0.0035(8) 0.0037(10) 0.0002(8)
N2 0.0184(11) 0.0204(10) 0.0147(12) 0.0003(8) 0.0003(9) 0.0011(8)
C1 0.0223(13) 0.0181(12) 0.0215(15) -0.0027(10) 0.0043(11) -0.0027(10)
C2 0.0242(14) 0.0236(13) 0.0224(16) -0.0016(11) 0.0022(12) -0.0017(11)
C3 0.0291(16) 0.0302(14) 0.0284(18) -0.0072(12) 0.0057(13) 0.0036(12)
C4 0.0410(18) 0.0288(14) 0.0184(16) -0.0048(11) 0.0062(14) -0.0003(12)
C5 0.0353(16) 0.0250(13) 0.0182(15) -0.0023(10) -0.0022(13) -0.0014(11)
C6 0.0271(15) 0.0182(12) 0.0245(16) -0.0010(10) -0.0002(12) 0.0001(10)
C7 0.0265(15) 0.0360(15) 0.0267(17) -0.0079(13) 0.0008(13) 0.0079(12)
C8 0.045(2) 0.0410(17) 0.038(2) 0.0010(15) -0.0092(17) 0.0120(15)
C9 0.0248(16) 0.058(2) 0.047(2) -0.0207(17) -0.0015(16) 0.0051(15)
C10 0.0319(17) 0.0333(15) 0.0257(17) -0.0052(12) -0.0062(14) 0.0075(12)
C11 0.0313(19) 0.058(2) 0.075(3) 0.004(2) 0.006(2) 0.0045(16)
C12 0.045(2) 0.0385(18) 0.045(2) 0.0045(15) -0.0134(18) 0.0091(15)
C13 0.0178(13) 0.0234(12) 0.0163(14) 0.0031(10) -0.0004(11) 0.0005(10)
C14 0.0203(13) 0.0199(11) 0.0155(14) -0.0009(9) -0.0019(11) -0.0023(10)
C15 0.0184(13) 0.0203(12) 0.0139(13) 0.0018(9) -0.0031(10) 0.0010(9)
C16 0.0201(13) 0.0184(11) 0.0168(14) -0.0014(10) -0.0011(11) -0.0032(9)
C17 0.0251(13) 0.0193(11) 0.0118(13) 0.0004(9) -0.0016(11) 0.0005(10)
C18 0.0287(15) 0.0227(13) 0.0286(17) -0.0044(11) 0.0060(13) -0.0027(11)
C19 0.0274(15) 0.0266(13) 0.0241(16) -0.0017(11) 0.0064(13) -0.0048(11)
C20 0.0203(13) 0.0165(11) 0.0196(15) -0.0009(9) 0.0025(11) -0.0006(9)
C21 0.0261(15) 0.0306(14) 0.0197(16) -0.0003(11) -0.0016(12) 0.0029(11)
C22 0.0252(16) 0.0432(17) 0.033(2) -0.0021(14) -0.0074(14) 0.0039(13)
C23 0.0199(14) 0.0364(16) 0.038(2) -0.0043(13) 0.0020(14) -0.0011(12)
C24 0.0275(15) 0.0271(14) 0.0286(17) -0.0037(12) 0.0089(13) -0.0042(11)
C25 0.0236(14) 0.0209(12) 0.0206(15) 0.0004(10) 0.0035(12) -0.0034(10)
C26 0.0314(17) 0.062(2) 0.0203(17) 0.0014(15) -0.0039(14) 0.0093(15)
C27 0.059(2) 0.058(2) 0.0235(19) -0.0043(16) -0.0084(18) 0.0106(18)
C28 0.057(2) 0.089(3) 0.028(2) 0.017(2) -0.0068(19) -0.024(2)
C29 0.0294(16) 0.0413(16) 0.0170(16) 0.0033(12) 0.0040(13) 0.0002(13)
C30 0.044(2) 0.054(2) 0.0205(17) -0.0095(14) -0.0011(15) -0.0016(16)
C31 0.053(2) 0.052(2) 0.030(2) 0.0138(16) 0.0100(18) 0.0071(17)
C32 0.0227(14) 0.0355(15) 0.0260(17) 0.0022(12) -0.0050(13) -0.0021(11)
C33 0.0327(16) 0.0411(16) 0.0233(17) -0.0035(13) -0.0120(14) 0.0016(13)
C34 0.0320(17) 0.0511(19) 0.0195(17) 0.0061(13) -0.0016(13) 0.0071(14)
C35 0.0309(16) 0.0389(16) 0.0315(19) 0.0187(14) -0.0017(14) 0.0003(13)
C36 0.0314(16) 0.0230(14) 0.041(2) 0.0086(12) -0.0069(14) 0.0043(11)
C37 0.0221(14) 0.0296(14) 0.0262(17) 0.0061(11) -0.0088(13) 0.0046(11)
C38 0.0302(16) 0.0279(15) 0.0319(18) 0.0028(12) -0.0046(14) 0.0050(13)
C39 0.0199(13) 0.0241(13) 0.0315(18) -0.0013(11) 0.0010(12) -0.0040(10)
C40 0.0215(15) 0.0352(15) 0.041(2) -0.0093(13) 0.0033(14) -0.0012(12)
C41 0.0312(17) 0.0396(17) 0.038(2) 0.0005(14) 0.0074(15) -0.0092(13)
C42 0.0325(17) 0.0273(15) 0.047(2) 0.0043(13) 0.0027(16) -0.0074(12)
C43 0.0253(15) 0.0231(13) 0.043(2) -0.0068(12) 0.0030(14) -0.0023(11)
C44 0.0195(13) 0.0262(13) 0.0256(16) -0.0059(11) -0.0012(12) -0.0050(11)
C45 0.0255(15) 0.0315(15) 0.0279(18) -0.0046(13) 0.0012(13) -0.0052(12)
C46 0.054(2) 0.0265(14) 0.0272(17) -0.0043(12) 0.0039(17) -0.0029(14)
C47 0.049(5) 0.033(3) 0.041(4) -0.012(2) 0.012(3) 0.003(3)
C47A 0.064(10) 0.029(4) 0.034(6) -0.010(4) -0.011(6) 0.007(5)
C48 0.089(3) 0.0271(17) 0.042(2) -0.0039(15) 0.006(2) 0.0084(18)
C49 0.084(3) 0.0223(14) 0.032(2) -0.0010(13) 0.017(2) -0.0055(16)

loop_
_atom_type_symbol
_atom_type_description
_atom_type_scat_dispersion_real
_atom_type_scat_dispersion_imag
_atom_type_scat_source
C C 0.0033 0.0016 'International Tables Vol C Tables 4.2.6.8 and 6.1.1.4'
H H 0.0000 0.0000 'International Tables Vol C Tables 4.2.6.8 and 6.1.1.4'
N N 0.0061 0.0033 'International Tables Vol C Tables 4.2.6.8 and 6.1.1.4'
O O 0.0106 0.0060 'International Tables Vol C Tables 4.2.6.8 and 6.1.1.4'
Ca Ca 0.2262 0.3064 'International Tables Vol C Tables 4.2.6.8 and 6.1.1.4'

loop_
_geom_angle_atom_site_label_1
_geom_angle_atom_site_label_2
_geom_angle_atom_site_label_3
_geom_angle
_geom_angle_site_symmetry_1
_geom_angle_site_symmetry_3
_geom_angle_publ_flag
O1 Ca1 N1 79.19(7) . . ?
O1 Ca1 O2 165.43(8) . . ?
N1 Ca1 O2 105.86(7) . . ?
O1 Ca1 C38 92.25(9) . . ?
N1 Ca1 C38 107.22(10) . . ?
O2 Ca1 C38 99.06(9) . . ?
O1 Ca1 C45 81.26(8) . . ?
N1 Ca1 C45 144.72(9) . . ?
O2 Ca1 C45 87.31(9) . . ?
C38 Ca1 C45 102.60(11) . . ?
O1 Ca1 C1 102.51(7) . . ?
O2 Ca1 C1 81.52(7) . . ?
C38 Ca1 C1 113.14(9) . . ?
C45 Ca1 C1 143.75(9) . . ?
O1 Ca1 H45A 102.8(8) . . ?
N1 Ca1 H45A 148.5(8) . . ?
O2 Ca1 H45A 65.6(8) . . ?
C38 Ca1 H45A 104.1(8) . . ?
C45 Ca1 H45A 21.7(8) . . ?
C1 Ca1 H45A 133.5(8) . . ?
Ca2 Ca1 H45A 70.3(8) . . ?
O1 Ca2 N2 79.77(7) . . ?
O1 Ca2 C45 81.73(8) . . ?
N2 Ca2 C45 120.22(9) . . ?
O1 Ca2 C39 126.95(8) . . ?
N2 Ca2 C39 94.93(8) . . ?
C45 Ca2 C39 55.53(9) . . ?
O1 Ca2 C44 112.78(8) . . ?
N2 Ca2 C44 120.68(8) . . ?
C45 Ca2 C44 31.27(9) . . ?
C39 Ca2 C44 29.92(8) . . ?
O1 Ca2 C34 127.79(9) . . ?
N2 Ca2 C34 105.04(9) . . ?
C45 Ca2 C34 130.55(10) . . ?
C39 Ca2 C34 104.73(9) . . ?
C44 Ca2 C34 108.58(9) . . ?
O1 Ca2 C35 133.00(8) . . ?
N2 Ca2 C35 131.30(9) . . ?
C45 Ca2 C35 101.92(10) . . ?
C39 Ca2 C35 89.36(9) . . ?
C44 Ca2 C35 83.15(9) . . ?
C34 Ca2 C35 28.65(9) . . ?
O1 Ca2 C33 99.52(8) . . ?
N2 Ca2 C33 96.89(9) . . ?
C45 Ca2 C33 142.22(10) . . ?
C39 Ca2 C33 133.39(10) . . ?
C44 Ca2 C33 133.29(9) . . ?
C34 Ca2 C33 28.75(9) . . ?
C35 Ca2 C33 50.27(9) . . ?
O1 Ca2 C36 108.47(8) . . ?
N2 Ca2 C36 154.80(9) . . ?
C45 Ca2 C36 84.86(10) . . ?
C39 Ca2 C36 98.25(9) . . ?
C44 Ca2 C36 78.98(9) . . ?
C34 Ca2 C36 50.77(10) . . ?
C35 Ca2 C36 28.39(9) . . ?
C33 Ca2 C36 58.69(9) . . ?
O1 Ca2 C32 78.35(8) . . ?
N2 Ca2 C32 111.19(8) . . ?
C45 Ca2 C32 119.70(9) . . ?
C39 Ca2 C32 147.44(9) . . ?
C44 Ca2 C32 128.01(8) . . ?
C34 Ca2 C32 50.96(9) . . ?
C35 Ca2 C32 58.95(9) . . ?
C33 Ca2 C32 28.37(9) . . ?
C36 Ca2 C32 50.45(9) . . ?
O1 Ca2 C37 81.67(8) . . ?
N2 Ca2 C37 139.39(8) . . ?
C45 Ca2 C37 92.13(9) . . ?
C39 Ca2 C37 124.88(8) . . ?
C44 Ca2 C37 99.79(8) . . ?
C34 Ca2 C37 60.84(9) . . ?
C35 Ca2 C37 51.56(9) . . ?
C33 Ca2 C37 51.37(9) . . ?
C36 Ca2 C37 29.17(8) . . ?
C32 Ca2 C37 29.10(8) . . ?
O1 Ca2 C15 20.07(6) . . ?
N2 Ca2 C15 65.81(7) . . ?
C45 Ca2 C15 101.29(8) . . ?
C39 Ca2 C15 138.58(8) . . ?
C44 Ca2 C15 131.80(8) . . ?
C34 Ca2 C15 115.37(8) . . ?
C35 Ca2 C15 131.32(8) . . ?
C33 Ca2 C15 86.79(8) . . ?
C36 Ca2 C15 114.59(8) . . ?
C32 Ca2 C15 72.37(8) . . ?
C37 Ca2 C15 85.48(7) . . ?
C15 O1 Ca2 123.91(16) . . ?
C15 O1 Ca1 133.60(16) . . ?
Ca2 O1 Ca1 96.77(6) . . ?
C49 O2 C46 108.4(2) . . ?
C49 O2 Ca1 122.42(18) . . ?
C46 O2 Ca1 129.10(16) . . ?
C13 N1 C1 120.1(2) . . ?
C13 N1 Ca1 126.77(18) . . ?
C1 N1 Ca1 113.07(15) . . ?
C17 N2 C20 120.1(2) . . ?
C17 N2 Ca2 119.07(17) . . ?
C20 N2 Ca2 120.86(15) . . ?
C6 C1 C2 119.4(3) . . ?
C6 C1 N1 119.1(2) . . ?
C2 C1 N1 121.2(2) . . ?
C6 C1 Ca1 111.33(18) . . ?
C2 C1 Ca1 108.07(17) . . ?
C3 C2 C1 118.7(3) . . ?
C3 C2 C7 119.6(3) . . ?
C1 C2 C7 121.6(3) . . ?
C4 C3 C2 121.8(3) . . ?
C4 C3 H3 119.1 . . ?
C2 C3 H3 119.1 . . ?
C5 C4 C3 119.2(3) . . ?
C5 C4 H4 120.4 . . ?
C3 C4 H4 120.4 . . ?
C4 C5 C6 121.3(3) . . ?
C4 C5 H5 119.3 . . ?
C6 C5 H5 119.3 . . ?
C5 C6 C1 119.5(3) . . ?
C5 C6 C10 119.7(3) . . ?
C1 C6 C10 120.8(3) . . ?
C2 C7 C9 111.8(3) . . ?
C2 C7 C8 111.4(3) . . ?
C9 C7 C8 109.7(3) . . ?
C2 C7 H7 108.0 . . ?
C9 C7 H7 108.0 . . ?
C8 C7 H7 108.0 . . ?
C7 C8 H8A 109.5 . . ?
C7 C8 H8B 109.5 . . ?
H8A C8 H8B 109.5 . . ?
C7 C8 H8C 109.5 . . ?
H8A C8 H8C 109.5 . . ?
H8B C8 H8C 109.5 . . ?
C7 C9 H9A 109.5 . . ?
C7 C9 H9B 109.5 . . ?
H9A C9 H9B 109.5 . . ?
C7 C9 H9C 109.5 . . ?
H9A C9 H9C 109.5 . . ?
H9B C9 H9C 109.5 . . ?
C12 C10 C6 112.0(3) . . ?
C12 C10 C11 110.9(3) . . ?
C6 C10 C11 111.5(2) . . ?
C12 C10 H10 107.4 . . ?
C6 C10 H10 107.4 . . ?
C11 C10 H10 107.4 . . ?
C10 C11 H11A 109.5 . . ?
C10 C11 H11B 109.5 . . ?
H11A C11 H11B 109.5 . . ?
C10 C11 H11C 109.5 . . ?
H11A C11 H11C 109.5 . . ?
H11B C11 H11C 109.5 . . ?
C10 C12 H12A 109.5 . . ?
C10 C12 H12B 109.5 . . ?
H12A C12 H12B 109.5 . . ?
C10 C12 H12C 109.5 . . ?
H12A C12 H12C 109.5 . . ?
H12B C12 H12C 109.5 . . ?
N1 C13 C14 125.2(2) . . ?
N1 C13 C19 118.7(2) . . ?
C14 C13 C19 116.0(2) . . ?
C13 C14 C15 130.0(2) . . ?
C13 C14 H14 115.0 . . ?
C15 C14 H14 115.0 . . ?
O1 C15 C14 120.6(2) . . ?
O1 C15 C16 121.0(2) . . ?
C14 C15 C16 118.3(2) . . ?
C14 C15 Ca2 151.86(17) . . ?
C16 C15 Ca2 87.76(15) . . ?
C17 C16 C15 129.1(2) . . ?
C17 C16 H16 115.5 . . ?
C15 C16 H16 115.5 . . ?
N2 C17 C16 124.8(2) . . ?
N2 C17 C18 119.0(2) . . ?
C16 C17 C18 116.2(2) . . ?
C16 C17 Ca2 87.86(14) . . ?
C18 C17 Ca2 152.63(18) . . ?
C17 C18 H18A 109.5 . . ?
C17 C18 H18B 109.5 . . ?
H18A C18 H18B 109.5 . . ?
C17 C18 H18C 109.5 . . ?
H18A C18 H18C 109.5 . . ?
H18B C18 H18C 109.5 . . ?
C13 C19 H19A 109.5 . . ?
C13 C19 H19B 109.5 . . ?
H19A C19 H19B 109.5 . . ?
C13 C19 H19C 109.5 . . ?
H19A C19 H19C 109.5 . . ?
H19B C19 H19C 109.5 . . ?
C25 C20 C21 120.1(2) . . ?
C25 C20 N2 122.7(2) . . ?
C21 C20 N2 117.0(2) . . ?
C22 C21 C20 119.1(3) . . ?
C22 C21 C26 120.0(3) . . ?
C20 C21 C26 120.9(3) . . ?
C23 C22 C21 121.1(3) . . ?
C23 C22 H22 119.4 . . ?
C21 C22 H22 119.4 . . ?
C24 C23 C22 119.5(3) . . ?
C24 C23 H23 120.2 . . ?
C22 C23 H23 120.2 . . ?
C23 C24 C25 121.6(3) . . ?
C23 C24 H24 119.2 . . ?
C25 C24 H24 119.2 . . ?
C24 C25 C20 118.6(3) . . ?
C24 C25 C29 118.8(3) . . ?
C20 C25 C29 122.7(2) . . ?
C21 C26 C27 113.0(3) . . ?
C21 C26 C28 110.2(3) . . ?
C27 C26 C28 110.6(3) . . ?
C21 C26 H26 107.6 . . ?
C27 C26 H26 107.6 . . ?
C28 C26 H26 107.6 . . ?
C26 C27 H27A 109.5 . . ?
C26 C27 H27B 109.5 . . ?
H27A C27 H27B 109.5 . . ?
C26 C27 H27C 109.5 . . ?
H27A C27 H27C 109.5 . . ?
H27B C27 H27C 109.5 . . ?
C26 C28 H28A 109.5 . . ?
C26 C28 H28B 109.5 . . ?
H28A C28 H28B 109.5 . . ?
C26 C28 H28C 109.5 . . ?
H28A C28 H28C 109.5 . . ?
H28B C28 H28C 109.5 . . ?
C25 C29 C31 111.3(3) . . ?
C25 C29 C30 110.7(3) . . ?
C31 C29 C30 110.1(3) . . ?
C25 C29 H29 108.2 . . ?
C31 C29 H29 108.2 . . ?
C30 C29 H29 108.2 . . ?
C29 C30 H30A 109.5 . . ?
C29 C30 H30B 109.5 . . ?
H30A C30 H30B 109.5 . . ?
C29 C30 H30C 109.5 . . ?
H30A C30 H30C 109.5 . . ?
H30B C30 H30C 109.5 . . ?
C29 C31 H31A 109.5 . . ?
C29 C31 H31B 109.5 . . ?
H31A C31 H31B 109.5 . . ?
C29 C31 H31C 109.5 . . ?
H31A C31 H31C 109.5 . . ?
H31B C31 H31C 109.5 . . ?
C33 C32 C37 122.3(3) . . ?
C33 C32 Ca2 75.60(17) . . ?
C37 C32 Ca2 77.08(16) . . ?
C33 C32 H32 118.8 . . ?
C37 C32 H32 118.8 . . ?
Ca2 C32 H32 119.3 . . ?
C32 C33 C34 121.4(3) . . ?
C32 C33 Ca2 76.03(17) . . ?
C34 C33 Ca2 75.51(18) . . ?
C32 C33 H33 119.3 . . ?
C34 C33 H33 119.3 . . ?
Ca2 C33 H33 120.2 . . ?
C35 C34 C33 118.0(3) . . ?
C35 C34 Ca2 75.72(18) . . ?
C33 C34 Ca2 75.74(18) . . ?
C35 C34 H34 121.0 . . ?
C33 C34 H34 121.0 . . ?
Ca2 C34 H34 118.6 . . ?
C36 C35 C34 121.0(3) . . ?
C36 C35 Ca2 75.98(17) . . ?
C34 C35 Ca2 75.63(17) . . ?
C36 C35 H35 119.5 . . ?
C34 C35 H35 119.5 . . ?
Ca2 C35 H35 119.9 . . ?
C35 C36 C37 122.8(3) . . ?
C35 C36 Ca2 75.63(16) . . ?
C37 C36 Ca2 77.15(15) . . ?
C35 C36 H36 118.6 . . ?
C37 C36 H36 118.6 . . ?
Ca2 C36 H36 119.4 . . ?
C38 C37 C32 122.6(3) . . ?
C38 C37 C36 122.7(3) . . ?
C32 C37 C36 114.4(3) . . ?
C38 C37 Ca2 116.09(19) . . ?
C32 C37 Ca2 73.82(16) . . ?
C36 C37 Ca2 73.68(15) . . ?
C37 C38 Ca1 105.80(19) . . ?
C37 C38 H38A 115(2) . . ?
Ca1 C38 H38A 101.5(19) . . ?
C37 C38 H38B 117(2) . . ?
Ca1 C38 H38B 100(2) . . ?
H38A C38 H38B 114(3) . . ?
C40 C39 C44 122.3(3) . . ?
C40 C39 Ca2 121.4(2) . . ?
C44 C39 Ca2 75.45(15) . . ?
C40 C39 H39 118.8 . . ?
C44 C39 H39 118.8 . . ?
Ca2 C39 H39 73.7 . . ?
C41 C40 C39 120.7(3) . . ?
C41 C40 H40 119.6 . . ?
C39 C40 H40 119.6 . . ?
C40 C41 C42 118.6(3) . . ?
C40 C41 H41 120.7 . . ?
C42 C41 H41 120.7 . . ?
C43 C42 C41 120.8(3) . . ?
C43 C42 H42 119.6 . . ?
C41 C42 H42 119.6 . . ?
C42 C43 C44 122.2(3) . . ?
C42 C43 H43 118.9 . . ?
C44 C43 H43 118.9 . . ?
C43 C44 C39 115.3(3) . . ?
C43 C44 C45 122.9(3) . . ?
C39 C44 C45 121.5(3) . . ?
C43 C44 Ca2 123.0(2) . . ?
C39 C44 Ca2 74.63(15) . . ?
C45 C44 Ca2 70.18(15) . . ?
C44 C45 Ca2 78.55(17) . . ?
C44 C45 Ca1 147.3(2) . . ?
Ca2 C45 Ca1 79.31(8) . . ?
C44 C45 H45A 113(2) . . ?
Ca2 C45 H45A 144(2) . . ?
Ca1 C45 H45A 74(2) . . ?
C44 C45 H45B 114(2) . . ?
Ca2 C45 H45B 98(2) . . ?
Ca1 C45 H45B 93(2) . . ?
H45A C45 H45B 106(3) . . ?
O2 C46 C47A 107.4(5) . . ?
O2 C46 C47 101.9(3) . . ?
O2 C46 H46A 111.4 . . ?
C47 C46 H46A 111.4 . . ?
O2 C46 H46B 111.4 . . ?
C47 C46 H46B 111.4 . . ?
H46A C46 H46B 109.2 . . ?
O2 C46 H46C 110.2 . . ?
C47A C46 H46C 110.2 . . ?
O2 C46 H46D 110.2 . . ?
C47A C46 H46D 110.2 . . ?
H46C C46 H46D 108.5 . . ?
C48 C47 C46 102.6(4) . . ?
C48 C47 H47A 111.2 . . ?
C46 C47 H47A 111.2 . . ?
C48 C47 H47B 111.2 . . ?
C46 C47 H47B 111.2 . . ?
H47A C47 H47B 109.2 . . ?
C48 C47A C46 103.7(7) . . ?
C48 C47A H47C 111.0 . . ?
C46 C47A H47C 111.0 . . ?
C48 C47A H47D 111.0 . . ?
C46 C47A H47D 111.0 . . ?
H47C C47A H47D 109.0 . . ?
C47 C48 C49 107.0(3) . . ?
C47A C48 C49 105.2(5) . . ?
C47 C48 H48A 110.3 . . ?
C49 C48 H48A 110.3 . . ?
C47 C48 H48B 110.3 . . ?
C49 C48 H48B 110.3 . . ?
H48A C48 H48B 108.6 . . ?
C47A C48 H48C 110.7 . . ?
C49 C48 H48C 110.7 . . ?
C47A C48 H48D 110.7 . . ?
C49 C48 H48D 110.7 . . ?
H48C C48 H48D 108.8 . . ?
O2 C49 C48 106.2(3) . . ?
O2 C49 H49A 110.5 . . ?
C48 C49 H49A 110.5 . . ?
O2 C49 H49B 110.5 . . ?
C48 C49 H49B 110.5 . . ?
H49A C49 H49B 108.7 . . ?

loop_
_geom_bond_atom_site_label_1
_geom_bond_atom_site_label_2
_geom_bond_distance
_geom_bond_site_symmetry_2
_geom_bond_publ_flag
Ca1 O1 2.2640(18) . ?
Ca1 N1 2.347(2) . ?
Ca1 O2 2.3877(19) . ?
Ca2 O1 2.2592(19) . ?
Ca2 N2 2.324(2) . ?
Ca2 C45 2.641(3) . ?
Ca2 C39 2.741(3) . ?
Ca2 C44 2.751(3) . ?
Ca2 C34 2.817(3) . ?
Ca2 C35 2.818(3) . ?
Ca2 C33 2.820(3) . ?
Ca2 C36 2.822(3) . ?
Ca2 C32 2.825(3) . ?
Ca2 C37 2.867(3) . ?
Ca2 C15 3.188(3) . ?
O1 C15 1.319(3) . ?
O2 C49 1.449(3) . ?
O2 C46 1.450(4) . ?
N1 C13 1.337(3) . ?
N1 C1 1.433(3) . ?
N2 C17 1.337(3) . ?
N2 C20 1.436(3) . ?
C1 C6 1.410(4) . ?
C1 C2 1.421(4) . ?
C2 C3 1.394(4) . ?
C2 C7 1.517(4) . ?
C3 C4 1.387(4) . ?
C3 H3 0.9500 . ?
C4 C5 1.383(4) . ?
C4 H4 0.9500 . ?
C5 C6 1.396(4) . ?
C5 H5 0.9500 . ?
C6 C10 1.524(4) . ?
C7 C9 1.536(4) . ?
C7 C8 1.539(4) . ?
C7 H7 1.0000 . ?
C8 H8A 0.9800 . ?
C8 H8B 0.9800 . ?
C8 H8C 0.9800 . ?
C9 H9A 0.9800 . ?
C9 H9B 0.9800 . ?
C9 H9C 0.9800 . ?
C10 C12 1.521(4) . ?
C10 C11 1.534(5) . ?
C10 H10 1.0000 . ?
C11 H11A 0.9800 . ?
C11 H11B 0.9800 . ?
C11 H11C 0.9800 . ?
C12 H12A 0.9800 . ?
C12 H12B 0.9800 . ?
C12 H12C 0.9800 . ?
C13 C14 1.405(4) . ?
C13 C19 1.522(4) . ?
C14 C15 1.422(4) . ?
C14 H14 0.9500 . ?
C15 C16 1.425(3) . ?
C16 C17 1.402(4) . ?
C16 H16 0.9500 . ?
C17 C18 1.526(3) . ?
C18 H18A 0.9800 . ?
C18 H18B 0.9800 . ?
C18 H18C 0.9800 . ?
C19 H19A 0.9800 . ?
C19 H19B 0.9800 . ?
C19 H19C 0.9800 . ?
C20 C25 1.407(4) . ?
C20 C21 1.408(4) . ?
C21 C22 1.393(4) . ?
C21 C26 1.523(4) . ?
C22 C23 1.384(5) . ?
C22 H22 0.9500 . ?
C23 C24 1.374(4) . ?
C23 H23 0.9500 . ?
C24 C25 1.400(4) . ?
C24 H24 0.9500 . ?
C25 C29 1.510(4) . ?
C26 C27 1.525(5) . ?
C26 C28 1.528(5) . ?
C26 H26 1.0000 . ?
C27 H27A 0.9800 . ?
C27 H27B 0.9800 . ?
C27 H27C 0.9800 . ?
C28 H28A 0.9800 . ?
C28 H28B 0.9800 . ?
C28 H28C 0.9800 . ?
C29 C31 1.535(4) . ?
C29 C30 1.536(4) . ?
C29 H29 1.0000 . ?
C30 H30A 0.9800 . ?
C30 H30B 0.9800 . ?
C30 H30C 0.9800 . ?
C31 H31A 0.9800 . ?
C31 H31B 0.9800 . ?
C31 H31C 0.9800 . ?
C32 C33 1.383(4) . ?
C32 C37 1.431(4) . ?
C32 H32 0.9500 . ?
C33 C34 1.399(4) . ?
C33 H33 0.9500 . ?
C34 C35 1.394(5) . ?
C34 H34 0.9500 . ?
C35 C36 1.383(5) . ?
C35 H35 0.9500 . ?
C36 C37 1.433(4) . ?
C36 H36 0.9500 . ?
C37 C38 1.421(4) . ?
C38 H38A 0.97(3) . ?
C38 H38B 0.98(4) . ?
C39 C40 1.389(4) . ?
C39 C44 1.418(4) . ?
C39 H39 0.9500 . ?
C40 C41 1.383(4) . ?
C40 H40 0.9500 . ?
C41 C42 1.395(4) . ?
C41 H41 0.9500 . ?
C42 C43 1.386(5) . ?
C42 H42 0.9500 . ?
C43 C44 1.413(4) . ?
C43 H43 0.9500 . ?
C44 C45 1.457(4) . ?
C45 H45A 0.99(3) . ?
C45 H45B 0.96(4) . ?
C46 C47A 1.506(9) . ?
C46 C47 1.561(6) . ?
C46 H46A 0.9900 . ?
C46 H46B 0.9900 . ?
C46 H46C 0.9900 . ?
C46 H46D 0.9900 . ?
C47 C48 1.446(7) . ?
C47 H47A 0.9900 . ?
C47 H47B 0.9900 . ?
C47A C48 1.479(11) . ?
C47A H47C 0.9900 . ?
C47A H47D 0.9900 . ?
C48 C49 1.495(5) . ?
C48 H48A 0.9900 . ?
C48 H48B 0.9900 . ?
C48 H48C 0.9900 . ?
C48 H48D 0.9900 . ?
C49 H49A 0.9900 . ?
C49 H49B 0.9900 . ?
